data_4320771
loop_
_publ_author_name
'Jian Chu Zhong'
'Yohji Misaki'
'Megumu Munakata'
'Takayoshi Kuroda-Sowa'
'Masahiko Maekawa'
'Yusaku Suenaga'
'Hisashi Konaka'

_publ_section_title
;
 Silver(I) Coordination Polymer of 2,5-Bis-
 (4',5'-bis(methylthio)-1',3'-dithiol-2'-ylidene)-
 1,3,4,6-tetrathiapentalene (TTM-TTP) and Its Highly Conductive Iodine
 Derivative
;
_journal_name_full 'Inorganic Chemistry'
_journal_page_first 7096
_journal_page_last 7098
_journal_paper_doi 10.1021/ic010630h
_journal_volume 40
_journal_year 2001
_chemical_formula_moiety 'C15 H12 Ag F3 O3 S13 '
_chemical_formula_sum 'C15 H12 Ag F3 O3 S13'
_chemical_formula_weight 821.90
_space_group_IT_number 14
_symmetry_cell_setting monoclinic
_symmetry_Int_Tables_number 14
_symmetry_space_group_name_Hall '-P 2yn'
_symmetry_space_group_name_H-M 'P 1 21/n 1'
_cell_angle_alpha 90
_cell_angle_beta 92.344(2)
_cell_angle_gamma 90
_cell_formula_units_Z 4
_cell_length_a 24.186(1)
_cell_length_b 12.189(1)
_cell_length_c 8.963(1)
_cell_measurement_reflns_used 41192
_cell_measurement_temperature 150.2
_cell_measurement_theta_max 27.5
_cell_measurement_theta_min 4.3
_cell_volume 2640.1(4)
_computing_cell_refinement D*TREK
_computing_data_collection D*TREK
_computing_data_reduction 'teXsan Ver. 1.10'
_computing_publication_material 'teXsan Ver. 1.10'
_computing_structure_refinement SHELXL97
_computing_structure_solution SAPI91
_diffrn_measurement_device_type 'Quantum CCD/Rigaku AFC8'
_diffrn_measurement_method \w
_diffrn_radiation_type 'Mo K\a'
_diffrn_radiation_wavelength 0.7107
_diffrn_reflns_av_R_equivalents 0.028
_diffrn_reflns_limit_h_max 31
_diffrn_reflns_limit_h_min -31
_diffrn_reflns_limit_k_max 15
_diffrn_reflns_limit_k_min -15
_diffrn_reflns_limit_l_max 11
_diffrn_reflns_limit_l_min -10
_diffrn_reflns_number 41192
_diffrn_reflns_theta_max 27.56
_exptl_absorpt_coefficient_mu 1.832
_exptl_absorpt_correction_T_max 0.880
_exptl_absorpt_correction_T_min 0.650
_exptl_absorpt_correction_type multi-scan
_exptl_absorpt_process_details '(Jacobson, 1998)'
_exptl_crystal_colour orange
_exptl_crystal_density_diffrn 2.068
_exptl_crystal_density_method 'not measured'
_exptl_crystal_description needle
_exptl_crystal_size_max 0.420
_exptl_crystal_size_mid 0.120
_exptl_crystal_size_min 0.070
_refine_diff_density_max 0.52
_refine_diff_density_min -0.76
_refine_ls_extinction_coef 0.0000
_refine_ls_extinction_expression Fc^*^=kFc[1+0.001xFc^2^\l^3^/sin(2\q)]^-1/4^
_refine_ls_extinction_method SHELXL
_refine_ls_goodness_of_fit_ref 1.042
_refine_ls_hydrogen_treatment refxyz
_refine_ls_number_parameters 352
_refine_ls_number_reflns 5289
_refine_ls_R_factor_gt 0.0213
_refine_ls_shift/su_max 0.0030
_refine_ls_structure_factor_coef Fsqd
_refine_ls_weighting_details 'w = 1/[\s^2^(Fo^2^) + (0.0220P)^2^+2.3075P] where P=(Fo^2^+2Fc^2^)/3'
_refine_ls_weighting_scheme calc
_refine_ls_wR_factor_ref 0.0488
_reflns_number_gt 5289
_reflns_number_total 6060
_reflns_threshold_expression >2.0sigma(I)
_cod_data_source_file ic010630h.cif
_cod_data_source_block '[Ag(TTM-TTP)(CF3SO3)]'
_cod_original_cell_volume 2640.1(5)
_cod_original_formula_sum 'C15 H12 Ag F3 O3 S13 '
_cod_database_code 4320771

loop_
_symmetry_equiv_pos_as_xyz
x,y,z
1/2-x,1/2+y,1/2-z
-x,-y,-z
1/2+x,1/2-y,1/2+z

loop_
_atom_site_label
_atom_site_type_symbol
_atom_site_fract_x
_atom_site_fract_y
_atom_site_fract_z
_atom_site_U_iso_or_equiv
_atom_site_adp_type
_atom_site_occupancy
_atom_site_calc_flag
_atom_site_refinement_flags
_atom_site_disorder_assembly
_atom_site_disorder_group
Ag(1) Ag 1.00614(1) 0.26227(1) 0.79519(2) 0.02296(5) Uani 1.00 d . . .
S(1) S 0.91771(2) 0.12171(4) 0.75267(5) 0.01761(9) Uani 1.00 d . . .
S(2) S 0.92437(2) 0.39687(4) 0.73298(5) 0.01582(9) Uani 1.00 d . . .
S(3) S 0.83418(2) 0.13652(3) 0.49423(4) 0.01147(8) Uani 1.00 d . . .
S(4) S 0.83273(2) 0.37823(3) 0.49984(4) 0.01128(8) Uani 1.00 d . . .
S(5) S 0.77474(2) 0.13407(3) 0.16774(4) 0.01200(8) Uani 1.00 d . . .
S(6) S 0.76468(2) 0.37797(3) 0.17688(4) 0.01354(9) Uani 1.00 d . . .
S(7) S 0.75167(2) 0.13813(3) -0.17257(4) 0.01367(9) Uani 1.00 d . . .
S(8) S 0.73984(2) 0.38160(3) -0.16245(4) 0.01426(9) Uani 1.00 d . . .
S(9) S 0.68763(2) 0.13835(3) -0.50156(4) 0.01029(8) Uani 1.00 d . . .
S(10) S 0.68094(2) 0.37922(3) -0.48953(4) 0.01139(8) Uani 1.00 d . . .
S(11) S 0.59626(2) 0.11600(4) -0.73573(5) 0.01386(9) Uani 1.00 d . . .
S(12) S 0.59170(2) 0.38934(4) -0.73655(5) 0.01465(9) Uani 1.00 d . . .
S(13) S 1.03174(2) 0.28949(4) 1.15883(5) 0.01319(9) Uani 1.00 d . . .
F(1) F 0.98793(6) 0.3853(1) 1.3894(2) 0.0363(3) Uani 1.00 d . . .
F(2) F 0.98403(6) 0.2099(1) 1.3935(2) 0.0378(3) Uani 1.00 d . . .
F(3) F 0.92928(5) 0.3004(1) 1.2456(2) 0.0380(3) Uani 1.00 d . . .
O(1) O 1.01273(6) 0.1959(1) 1.0710(2) 0.0256(3) Uani 1.00 d . . .
O(2) O 1.02530(6) 0.3918(1) 1.0803(2) 0.0282(3) Uani 1.00 d . . .
O(3) O 1.08268(6) 0.2736(1) 1.2421(2) 0.0274(3) Uani 1.00 d . . .
C(1) C 0.9303(1) -0.0025(2) 0.6513(3) 0.0376(6) Uani 1.00 d . . .
C(2) C 0.89407(8) 0.3919(2) 0.9148(2) 0.0212(4) Uani 1.00 d . . .
C(3) C 0.88025(7) 0.2015(1) 0.6225(2) 0.0110(3) Uani 1.00 d . . .
C(4) C 0.88026(7) 0.3121(1) 0.6234(2) 0.0111(3) Uani 1.00 d . . .
C(5) C 0.81566(7) 0.2584(1) 0.4008(2) 0.0086(3) Uani 1.00 d . . .
C(6) C 0.78905(7) 0.2573(1) 0.2661(2) 0.0097(3) Uani 1.00 d . . .
C(7) C 0.76124(7) 0.2033(1) -0.0005(2) 0.0095(3) Uani 1.00 d . . .
C(8) C 0.75619(7) 0.3127(1) 0.0042(2) 0.0103(3) Uani 1.00 d . . .
C(9) C 0.72704(7) 0.2585(1) -0.2620(2) 0.0092(3) Uani 1.00 d . . .
C(10) C 0.70154(7) 0.2577(1) -0.3981(2) 0.0091(3) Uani 1.00 d . . .
C(11) C 0.63839(7) 0.2017(1) -0.6227(2) 0.0100(3) Uani 1.00 d . . .
C(12) C 0.63520(7) 0.3121(1) -0.6170(2) 0.0101(3) Uani 1.00 d . . .
C(13) C 0.61690(9) 0.1493(2) -0.9228(2) 0.0211(4) Uani 1.00 d . . .
C(14) C 0.57360(9) 0.5040(2) -0.6208(3) 0.0227(4) Uani 1.00 d . . .
C(15) C 0.98046(8) 0.2971(2) 1.3037(2) 0.0189(4) Uani 1.00 d . . .
H(1) H 0.9513(10) -0.048(2) 0.716(3) 0.0192 Uiso 1.00 calc . . .
H(2) H 0.9489(10) 0.013(2) 0.566(3) 0.0192 Uiso 1.00 calc . . .
H(3) H 0.897(1) -0.035(2) 0.631(3) 0.0192 Uiso 1.00 calc . . .
H(4) H 0.9201(9) 0.428(2) 0.980(3) 0.0192 Uiso 1.00 calc . . .
H(5) H 0.8597(10) 0.429(2) 0.907(2) 0.0192 Uiso 1.00 calc . . .
H(6) H 0.8896(9) 0.316(2) 0.949(2) 0.0192 Uiso 1.00 calc . . .
H(7) H 0.5952(9) 0.104(2) -0.988(3) 0.0192 Uiso 1.00 calc . . .
H(8) H 0.6083(9) 0.222(2) -0.945(3) 0.0192 Uiso 1.00 calc . . .
H(9) H 0.6557(10) 0.129(2) -0.932(2) 0.0192 Uiso 1.00 calc . . .
H(10) H 0.5475(10) 0.544(2) -0.677(3) 0.0192 Uiso 1.00 calc . . .
H(11) H 0.5581(9) 0.478(2) -0.534(3) 0.0192 Uiso 1.00 calc . . .
H(12) H 0.6051(10) 0.545(2) -0.591(3) 0.0192 Uiso 1.00 calc . . .

loop_
_atom_site_aniso_label
_atom_site_aniso_U_11
_atom_site_aniso_U_22
_atom_site_aniso_U_33
_atom_site_aniso_U_12
_atom_site_aniso_U_13
_atom_site_aniso_U_23
Ag(1) 0.00946(7) 0.0415(1) 0.01754(7) 0.00218(6) -0.00354(5) -0.00072(6)
S(1) 0.0173(2) 0.0207(2) 0.0142(2) 0.0047(2) -0.0070(2) 0.0043(2)
S(2) 0.0147(2) 0.0185(2) 0.0137(2) -0.0056(2) -0.0061(2) -0.0011(2)
S(3) 0.0153(2) 0.0092(2) 0.0095(2) 0.0000(1) -0.0054(2) 0.0012(1)
S(4) 0.0147(2) 0.0093(2) 0.0095(2) 0.0003(1) -0.0050(2) -0.0007(1)
S(5) 0.0228(2) 0.0068(2) 0.0060(2) 0.0000(2) -0.0041(2) 0.0012(1)
S(6) 0.0266(2) 0.0074(2) 0.0062(2) 0.0033(2) -0.0052(2) -0.0013(1)
S(7) 0.0265(2) 0.0079(2) 0.0061(2) 0.0036(2) -0.0052(2) -0.0016(1)
S(8) 0.0281(2) 0.0069(2) 0.0071(2) -0.0005(2) -0.0067(2) 0.0010(1)
S(9) 0.0126(2) 0.0092(2) 0.0087(2) 0.0010(1) -0.0048(1) -0.0011(1)
S(10) 0.0152(2) 0.0089(2) 0.0096(2) -0.0006(1) -0.0058(2) 0.0011(1)
S(11) 0.0133(2) 0.0159(2) 0.0119(2) -0.0028(2) -0.0057(2) -0.0026(2)
S(12) 0.0150(2) 0.0175(2) 0.0110(2) 0.0057(2) -0.0055(2) 0.0017(2)
S(13) 0.0127(2) 0.0166(2) 0.0103(2) -0.0023(2) 0.0012(2) -0.0002(2)
F(1) 0.0415(8) 0.0364(7) 0.0318(7) -0.0015(6) 0.0120(6) -0.0191(6)
F(2) 0.0495(9) 0.0358(7) 0.0296(7) 0.0079(6) 0.0220(6) 0.0160(6)
F(3) 0.0145(6) 0.0667(10) 0.0332(7) -0.0007(6) 0.0048(5) -0.0017(7)
O(1) 0.0299(8) 0.0269(8) 0.0204(7) -0.0107(6) 0.0063(6) -0.0105(6)
O(2) 0.0325(8) 0.0244(8) 0.0281(8) -0.0010(6) 0.0040(6) 0.0121(6)
O(3) 0.0162(7) 0.0476(9) 0.0183(7) 0.0049(6) -0.0023(5) -0.0013(6)
C(1) 0.048(2) 0.023(1) 0.040(1) 0.018(1) -0.017(1) -0.003(1)
C(2) 0.0205(10) 0.027(1) 0.0159(9) 0.0014(8) -0.0021(7) -0.0100(8)
C(3) 0.0083(7) 0.0163(8) 0.0081(7) 0.0007(6) -0.0030(6) 0.0009(6)
C(4) 0.0092(7) 0.0159(8) 0.0078(7) -0.0012(6) -0.0033(6) 0.0001(6)
C(5) 0.0095(7) 0.0092(7) 0.0072(7) 0.0006(6) -0.0006(6) 0.0008(6)
C(6) 0.0135(8) 0.0083(7) 0.0072(7) 0.0002(6) -0.0010(6) 0.0003(6)
C(7) 0.0149(8) 0.0090(7) 0.0045(7) -0.0006(6) -0.0020(6) -0.0002(6)
C(8) 0.0159(8) 0.0099(7) 0.0049(7) -0.0002(6) -0.0019(6) 0.0005(6)
C(9) 0.0129(7) 0.0074(7) 0.0071(7) -0.0001(6) -0.0016(6) 0.0006(6)
C(10) 0.0103(7) 0.0087(7) 0.0081(7) -0.0001(6) -0.0011(6) 0.0009(6)
C(11) 0.0090(7) 0.0147(8) 0.0061(7) -0.0001(6) -0.0023(6) -0.0016(6)
C(12) 0.0083(7) 0.0148(8) 0.0070(7) 0.0010(6) -0.0022(6) 0.0005(6)
C(13) 0.024(1) 0.026(1) 0.0125(8) 0.0033(8) -0.0027(7) -0.0050(8)
C(14) 0.0217(10) 0.0178(9) 0.028(1) 0.0085(8) -0.0038(8) -0.0022(8)
C(15) 0.0182(9) 0.0215(9) 0.0173(9) 0.0002(7) 0.0043(7) -0.0020(7)

loop_
_atom_type_symbol
_atom_type_description
_atom_type_scat_dispersion_real
_atom_type_scat_dispersion_imag
_atom_type_scat_source
Ag Ag -0.897 1.101
;International Tables for Crystallography
(1992, Vol. C, Tables 4.2.6.8 and 6.1.1.4)
;
S S 0.125 0.123
;International Tables for Crystallography
(1992, Vol. C, Tables 4.2.6.8 and 6.1.1.4)
;
F F 0.017 0.010
;International Tables for Crystallography
(1992, Vol. C, Tables 4.2.6.8 and 6.1.1.4)
;
O O 0.011 0.006
;International Tables for Crystallography
(1992, Vol. C, Tables 4.2.6.8 and 6.1.1.4)
;
C C 0.003 0.002
;International Tables for Crystallography
(1992, Vol. C, Tables 4.2.6.8 and 6.1.1.4)
;
H H 0.000 0.000
;International Tables for Crystallography
(1992, Vol. C, Table 6.1.1.4)
;

loop_
_geom_angle_atom_site_label_1
_geom_angle_atom_site_label_2
_geom_angle_atom_site_label_3
_geom_angle
_geom_angle_site_symmetry_1
_geom_angle_site_symmetry_2
_geom_angle_site_symmetry_3
_geom_angle_publ_flag
S(1) Ag(1) S(2) 77.55(2) . 1_555 1_555 yes
S(1) Ag(1) S(11) 165.28(2) . 1_555 4_556 yes
S(1) Ag(1) S(12) 98.53(2) . 1_555 4_556 yes
S(1) Ag(1) O(1) 87.43(3) . 1_555 1_555 yes
S(2) Ag(1) S(11) 104.11(2) . 1_555 4_556 yes
S(2) Ag(1) S(12) 161.78(2) . 1_555 4_556 yes
S(2) Ag(1) O(1) 114.51(3) . 1_555 1_555 yes
S(11) Ag(1) S(12) 75.24(2) . 4_453 1_555 yes
S(11) Ag(1) O(1) 104.71(3) . 4_453 4_453 yes
S(12) Ag(1) O(1) 82.78(3) . 4_453 4_453 yes
Ag(1) S(1) C(1) 116.56(9) . 1_555 1_555 yes
Ag(1) S(1) C(3) 97.18(6) . 1_555 1_555 yes
C(1) S(1) C(3) 103.0(1) . 1_555 1_555 yes
Ag(1) S(2) C(2) 96.75(7) . 1_555 1_555 yes
Ag(1) S(2) C(4) 100.79(6) . 1_555 1_555 yes
C(2) S(2) C(4) 102.96(9) . 1_555 1_555 yes
C(3) S(3) C(5) 94.20(8) . 1_555 1_555 yes
C(4) S(4) C(5) 94.12(8) . 1_555 1_555 yes
C(6) S(5) C(7) 92.63(8) . 1_555 1_555 yes
C(6) S(6) C(8) 92.68(8) . 1_555 1_555 yes
C(7) S(7) C(9) 93.05(8) . 1_555 1_555 yes
C(8) S(8) C(9) 93.00(8) . 1_555 1_555 yes
C(10) S(9) C(11) 94.17(8) . 1_555 1_555 yes
C(10) S(10) C(12) 94.00(8) . 1_555 1_555 yes
Ag(1) S(11) C(11) 93.82(6) . 4_556 4_556 yes
Ag(1) S(11) C(13) 103.24(7) . 4_556 4_556 yes
C(11) S(11) C(13) 103.03(9) . 1_555 1_555 yes
Ag(1) S(12) C(12) 90.64(6) . 4_556 4_556 yes
Ag(1) S(12) C(14) 104.78(7) . 4_556 4_556 yes
C(12) S(12) C(14) 102.63(9) . 1_555 1_555 yes
O(1) S(13) O(2) 113.02(9) . 1_555 1_555 yes
O(1) S(13) O(3) 115.12(9) . 1_555 1_555 yes
O(1) S(13) C(15) 102.45(9) . 1_555 1_555 yes
O(2) S(13) O(3) 116.63(9) . 1_555 1_555 yes
O(2) S(13) C(15) 103.87(9) . 1_555 1_555 yes
O(3) S(13) C(15) 103.34(9) . 1_555 1_555 yes
Ag(1) O(1) S(13) 106.10(8) . 1_555 1_555 yes
S(1) C(3) S(3) 119.00(10) . 1_555 1_555 yes
S(1) C(3) C(4) 123.6(1) . 1_555 1_555 yes
S(3) C(3) C(4) 117.1(1) . 1_555 1_555 yes
S(2) C(4) S(4) 116.69(10) . 1_555 1_555 yes
S(2) C(4) C(3) 126.3(1) . 1_555 1_555 yes
S(4) C(4) C(3) 117.0(1) . 1_555 1_555 yes
S(3) C(5) S(4) 114.47(9) . 1_555 1_555 yes
S(3) C(5) C(6) 121.5(1) . 1_555 1_555 yes
S(4) C(5) C(6) 124.0(1) . 1_555 1_555 yes
S(5) C(6) S(6) 115.31(9) . 1_555 1_555 yes
S(5) C(6) C(5) 122.2(1) . 1_555 1_555 yes
S(6) C(6) C(5) 122.5(1) . 1_555 1_555 yes
S(5) C(7) S(7) 123.88(9) . 1_555 1_555 yes
S(5) C(7) C(8) 117.9(1) . 1_555 1_555 yes
S(7) C(7) C(8) 118.2(1) . 1_555 1_555 yes
S(6) C(8) S(8) 123.7(1) . 1_555 1_555 yes
S(6) C(8) C(7) 118.3(1) . 1_555 1_555 yes
S(8) C(8) C(7) 118.0(1) . 1_555 1_555 yes
S(7) C(9) S(8) 115.36(9) . 1_555 1_555 yes
S(7) C(9) C(10) 122.7(1) . 1_555 1_555 yes
S(8) C(9) C(10) 121.9(1) . 1_555 1_555 yes
S(9) C(10) S(10) 114.16(9) . 1_555 1_555 yes
S(9) C(10) C(9) 123.9(1) . 1_555 1_555 yes
S(10) C(10) C(9) 121.9(1) . 1_555 1_555 yes
S(9) C(11) S(11) 117.27(10) . 1_555 1_555 yes
S(9) C(11) C(12) 117.0(1) . 1_555 1_555 yes
S(11) C(11) C(12) 125.7(1) . 1_555 1_555 yes
S(10) C(12) S(12) 119.68(10) . 1_555 1_555 yes
S(10) C(12) C(11) 116.9(1) . 1_555 1_555 yes
S(12) C(12) C(11) 123.3(1) . 1_555 1_555 yes
S(13) C(15) F(1) 111.7(1) . 1_555 1_555 yes
S(13) C(15) F(2) 111.0(1) . 1_555 1_555 yes
S(13) C(15) F(3) 111.8(1) . 1_555 1_555 yes
F(1) C(15) F(2) 107.0(2) . 1_555 1_555 yes
F(1) C(15) F(3) 107.8(2) . 1_555 1_555 yes
F(2) C(15) F(3) 107.3(2) . 1_555 1_555 yes

loop_
_geom_bond_atom_site_label_1
_geom_bond_atom_site_label_2
_geom_bond_distance
_geom_bond_site_symmetry_1
_geom_bond_site_symmetry_2
_geom_bond_publ_flag
Ag(1) S(1) 2.7547(5) . . yes
Ag(1) S(2) 2.6122(5) . . yes
Ag(1) S(11) 2.6606(5) . 4_556 yes
Ag(1) S(12) 2.7976(5) . 4_556 yes
Ag(1) O(1) 2.600(1) . . yes
S(1) C(1) 1.798(3) . . yes
S(1) C(3) 1.744(2) . . yes
S(2) C(2) 1.815(2) . . yes
S(2) C(4) 1.756(2) . . yes
S(3) C(3) 1.756(2) . . yes
S(3) C(5) 1.755(2) . . yes
S(4) C(4) 1.759(2) . . yes
S(4) C(5) 1.750(2) . . yes
S(5) C(6) 1.769(2) . . yes
S(5) C(7) 1.747(2) . . yes
S(6) C(6) 1.764(2) . . yes
S(6) C(8) 1.745(2) . . yes
S(7) C(7) 1.742(2) . . yes
S(7) C(9) 1.764(2) . . yes
S(8) C(8) 1.745(2) . . yes
S(8) C(9) 1.767(2) . . yes
S(9) C(10) 1.750(2) . . yes
S(9) C(11) 1.757(2) . . yes
S(10) C(10) 1.755(2) . . yes
S(10) C(12) 1.759(2) . . yes
S(11) C(11) 1.753(2) . . yes
S(11) C(13) 1.815(2) . . yes
S(12) C(12) 1.746(2) . . yes
S(12) C(14) 1.805(2) . . yes
S(13) O(1) 1.450(2) . . yes
S(13) O(2) 1.437(2) . . yes
S(13) O(3) 1.428(2) . . yes
S(13) C(15) 1.834(2) . . yes
F(1) C(15) 1.329(2) . . yes
F(2) C(15) 1.334(2) . . yes
F(3) C(15) 1.324(2) . . yes
C(3) C(4) 1.349(2) . . yes
C(5) C(6) 1.345(2) . . yes
C(7) C(8) 1.340(2) . . yes
C(9) C(10) 1.344(2) . . yes
C(11) C(12) 1.349(2) . . yes

loop_
_geom_contact_atom_site_label_1
_geom_contact_atom_site_label_2
_geom_contact_distance
_geom_contact_site_symmetry_1
_geom_contact_site_symmetry_2
_geom_contact_publ_flag
Ag(1) S(1) 2.7547(5) . . ?
Ag(1) S(2) 2.6122(5) . . ?
Ag(1) S(11) 2.6606(5) . 4_556 ?
Ag(1) S(12) 2.7976(5) . 4_556 ?
Ag(1) O(1) 2.600(1) . . ?
S(1) C(14) 3.596(2) . 2_645 ?
S(2) O(2) 3.279(2) . 3_767 ?
S(2) F(1) 3.501(2) . 1_554 ?
S(2) F(1) 3.597(2) . 3_767 ?
S(3) S(9) 3.5462(7) . 1_556 ?
S(4) F(3) 3.462(1) . 1_554 ?
S(4) C(13) 3.598(2) . 2_654 ?
S(5) S(6) 3.5640(5) . 2_645 ?
S(7) S(8) 3.4686(5) . 2_644 ?
S(9) C(5) 3.566(2) . 1_554 ?
S(9) O(3) 3.580(2) . 4_453 ?
S(9) C(6) 3.588(2) . 1_554 ?
S(11) O(2) 3.373(2) . 4_453 ?
S(12) O(1) 3.572(2) . 4_453 ?
F(1) F(1) 3.463(3) . 3_768 ?
F(1) C(13) 3.509(3) . 4_557 ?
F(1) C(4) 3.525(2) . 1_556 ?
F(2) C(1) 3.303(3) . 3_757 ?
F(2) C(3) 3.308(2) . 1_556 ?
F(2) C(4) 3.538(2) . 1_556 ?
F(3) C(5) 3.172(2) . 1_556 ?
F(3) C(6) 3.444(2) . 1_556 ?
O(1) C(14) 3.179(3) . 2_645 ?
O(2) O(2) 3.223(3) . 3_767 ?
O(2) C(2) 3.279(3) . 3_767 ?
O(3) C(13) 3.223(2) . 4_557 ?
O(3) C(1) 3.457(3) . 3_757 ?
C(2) C(8) 3.594(3) . 1_556 ?
C(5) C(10) 3.358(2) . 1_556 ?
